data_7007374
loop_
_publ_author_name
'Adams, Christopher J.'
'Crawford, Paul C.'
'Guy Orpen, A.'
'Podesta, Thomas J.'

_publ_section_title
;
 Cation and anion diversity in [M(dithiooxalate)2]2- salts: structure
 robustness in crystal synthesis.
;
_journal_issue 34
_journal_name_full 'Dalton transactions (Cambridge, England : 2003)'
_journal_page_first 4078
_journal_page_last 4092
_journal_paper_doi 10.1039/b604319d
_journal_year 2006
_chemical_formula_sum 'C18 H16 N2 Ni O8 S4'
_chemical_formula_weight 575.28
_chemical_name_systematic
;
?
;
_space_group_IT_number 14
_symmetry_cell_setting monoclinic
_symmetry_space_group_name_Hall '-P 2yn'
_symmetry_space_group_name_H-M 'P 1 21/n 1'
_atom_sites_solution_hydrogens geom
_atom_sites_solution_primary direct
_atom_sites_solution_secondary difmap
_audit_creation_method SHELXL-97
_cell_angle_alpha 90.00
_cell_angle_beta 90.063(11)
_cell_angle_gamma 90.00
_cell_formula_units_Z 2
_cell_length_a 4.0075(5)
_cell_length_b 16.375(2)
_cell_length_c 16.191(2)
_cell_measurement_reflns_used 1607
_cell_measurement_temperature 150(2)
_cell_measurement_theta_max 29.1885
_cell_measurement_theta_min 2.424
_cell_volume 1062.5(2)
_computing_cell_refinement 'SAINT (Bruker, 2001)'
_computing_data_collection 'Bruker SMART Version 5.054 (Bruker, 1998)'
_computing_data_reduction 'SHELXTL (Bruker, 2001)'
_computing_molecular_graphics 'SHELXTL (Bruker, 2001)'
_computing_publication_material 'SHELXTL (Bruker, 2001)'
_computing_structure_refinement 'SHELXTL (Bruker, 2001)'
_computing_structure_solution 'SHELXTL (Bruker, 2001)'
_diffrn_ambient_temperature 150(2)
_diffrn_detector_area_resol_mean 8.192
_diffrn_measured_fraction_theta_full 0.999
_diffrn_measured_fraction_theta_max 0.999
_diffrn_measurement_device_type 'Bruker AXS SMART 1K CCD Diffractometer'
_diffrn_measurement_method 'omega rotation with narrow frames'
_diffrn_radiation_monochromator 'Silicon 111'
_diffrn_radiation_source 'Daresbury SRS Station 9.8'
_diffrn_radiation_type Synchrotron
_diffrn_radiation_wavelength 0.71073
_diffrn_reflns_av_R_equivalents 0.1795
_diffrn_reflns_av_sigmaI/netI 0.1235
_diffrn_reflns_limit_h_max 4
_diffrn_reflns_limit_h_min -4
_diffrn_reflns_limit_k_max 19
_diffrn_reflns_limit_k_min -18
_diffrn_reflns_limit_l_max 12
_diffrn_reflns_limit_l_min -19
_diffrn_reflns_number 5547
_diffrn_reflns_theta_full 24.99
_diffrn_reflns_theta_max 24.99
_diffrn_reflns_theta_min 1.77
_exptl_absorpt_coefficient_mu 1.358
_exptl_absorpt_correction_T_max 1
_exptl_absorpt_correction_T_min 0.251586
_exptl_absorpt_correction_type multi-scan
_exptl_absorpt_process_details 'SADABS (Sheldrick, 2001)'
_exptl_crystal_colour purple
_exptl_crystal_density_diffrn 1.798
_exptl_crystal_density_method 'not measured'
_exptl_crystal_description needle
_exptl_crystal_F_000 588
_exptl_crystal_size_max 0.6
_exptl_crystal_size_mid 0.1
_exptl_crystal_size_min 0.1
_refine_diff_density_max 0.992
_refine_diff_density_min -0.853
_refine_diff_density_rms 0.163
_refine_ls_extinction_method none
_refine_ls_goodness_of_fit_ref 1.034
_refine_ls_hydrogen_treatment mixed
_refine_ls_matrix_type full
_refine_ls_number_parameters 156
_refine_ls_number_reflns 1872
_refine_ls_number_restraints 0
_refine_ls_restrained_S_all 1.034
_refine_ls_R_factor_all 0.0502
_refine_ls_R_factor_gt 0.0455
_refine_ls_shift/su_max 0.001
_refine_ls_shift/su_mean 0.000
_refine_ls_structure_factor_coef Fsqd
_refine_ls_weighting_details 'calc w=1/[\s^2^(Fo^2^)+(0.0357P)^2^+0.0000P] where P=(Fo^2^+2Fc^2^)/3'
_refine_ls_weighting_scheme calc
_refine_ls_wR_factor_gt 0.1037
_refine_ls_wR_factor_ref 0.1063
_reflns_number_gt 1642
_reflns_number_total 1872
_reflns_threshold_expression >2sigma(I)
_cod_data_source_file b604319d.txt
_cod_data_source_block 7
_cod_original_sg_symbol_H-M P2(1)/n
_cod_database_code 7007374

loop_
_symmetry_equiv_pos_as_xyz
'x, y, z'
'-x+1/2, y+1/2, -z+1/2'
'-x, -y, -z'
'x-1/2, -y-1/2, z-1/2'

loop_
_atom_site_label
_atom_site_type_symbol
_atom_site_fract_x
_atom_site_fract_y
_atom_site_fract_z
_atom_site_U_iso_or_equiv
_atom_site_adp_type
_atom_site_occupancy
_atom_site_symmetry_multiplicity
_atom_site_calc_flag
_atom_site_refinement_flags
_atom_site_disorder_assembly
_atom_site_disorder_group
Ni1 Ni 1.0000 0.5000 -0.5000 0.0156(2) Uani 1 2 d S . .
S2 S 1.25696(19) 0.44143(4) -0.60357(5) 0.0208(2) Uani 1 1 d . . .
S1 S 0.96703(18) 0.61521(4) -0.56651(5) 0.0181(2) Uani 1 1 d . . .
O2 O 1.5079(6) 0.50940(11) -0.73647(16) 0.0243(6) Uani 1 1 d . . .
C1 C 1.1838(7) 0.60182(16) -0.6564(2) 0.0168(7) Uani 1 1 d . . .
O1 O 1.2225(5) 0.65633(11) -0.70867(15) 0.0237(5) Uani 1 1 d . . .
O3 O 1.0158(6) 0.54375(11) -1.11458(16) 0.0283(6) Uani 1 1 d . . .
C2 C 1.3386(8) 0.51748(16) -0.6733(2) 0.0173(7) Uani 1 1 d . . .
N1 N 0.5961(6) 0.66214(14) -0.84711(18) 0.0224(6) Uani 1 1 d . . .
H1A H 0.5283 0.6568 -0.7957 0.027 Uiso 1 1 calc R . .
C5 C 0.8180(7) 0.67810(16) -1.0080(2) 0.0157(7) Uani 1 1 d . . .
C9 C 1.0651(8) 0.61278(16) -1.1382(2) 0.0185(7) Uani 1 1 d . . .
C8 C 0.9389(7) 0.68896(15) -1.0958(2) 0.0181(7) Uani 1 1 d . . .
H8A H 0.7532 0.7116 -1.1291 0.022 Uiso 1 1 calc R . .
H8B H 1.1205 0.7299 -1.0957 0.022 Uiso 1 1 calc R . .
C7 C 0.5203(8) 0.60447(16) -0.9027(2) 0.0210(7) Uani 1 1 d . . .
H7A H 0.3915 0.5586 -0.8862 0.025 Uiso 1 1 calc R . .
C4 C 0.8875(8) 0.73754(17) -0.9483(2) 0.0209(7) Uani 1 1 d . . .
H4A H 1.0134 0.7845 -0.9630 0.025 Uiso 1 1 calc R . .
C6 C 0.6256(8) 0.61058(16) -0.9832(2) 0.0185(7) Uani 1 1 d . . .
H6A H 0.5687 0.5693 -1.0220 0.022 Uiso 1 1 calc R . .
C3 C 0.7769(8) 0.72895(18) -0.8693(2) 0.0235(8) Uani 1 1 d . . .
H3A H 0.8262 0.7698 -0.8295 0.028 Uiso 1 1 calc R . .
O4 O 1.2388(6) 0.63049(13) -1.20563(17) 0.0290(6) Uani 1 1 d . . .
H4C H 1.308(11) 0.586(3) -1.232(3) 0.049(12) Uiso 1 1 d . . .

loop_
_atom_site_aniso_label
_atom_site_aniso_U_11
_atom_site_aniso_U_22
_atom_site_aniso_U_33
_atom_site_aniso_U_23
_atom_site_aniso_U_13
_atom_site_aniso_U_12
Ni1 0.0153(3) 0.0112(3) 0.0201(4) 0.0018(2) -0.0012(3) 0.00178(18)
S2 0.0255(4) 0.0124(3) 0.0245(5) 0.0024(4) 0.0037(4) 0.0041(3)
S1 0.0193(4) 0.0123(3) 0.0228(5) 0.0017(3) 0.0003(3) 0.0028(3)
O2 0.0313(13) 0.0170(9) 0.0246(14) 0.0008(10) 0.0026(12) 0.0030(9)
C1 0.0150(14) 0.0142(13) 0.0211(17) -0.0021(15) -0.0052(13) -0.0010(11)
O1 0.0288(13) 0.0158(10) 0.0265(13) 0.0020(11) 0.0004(10) -0.0003(9)
O3 0.0357(14) 0.0132(10) 0.0359(15) -0.0005(11) 0.0058(12) -0.0006(9)
C2 0.0203(16) 0.0130(12) 0.0186(18) -0.0006(15) -0.0032(15) -0.0003(12)
N1 0.0238(14) 0.0212(12) 0.0221(15) -0.0006(13) -0.0014(12) 0.0057(11)
C5 0.0143(14) 0.0121(11) 0.0207(17) 0.0012(14) -0.0038(13) 0.0034(11)
C9 0.0176(15) 0.0177(14) 0.0203(18) -0.0003(15) -0.0038(14) -0.0004(12)
C8 0.0205(15) 0.0124(12) 0.0212(17) 0.0032(14) -0.0042(13) -0.0015(11)
C7 0.0195(16) 0.0158(13) 0.028(2) 0.0026(15) -0.0016(14) 0.0006(12)
C4 0.0216(16) 0.0156(12) 0.0256(19) 0.0005(15) -0.0061(14) -0.0028(12)
C6 0.0193(15) 0.0128(11) 0.0234(18) -0.0006(14) -0.0068(14) 0.0008(11)
C3 0.0235(17) 0.0181(13) 0.029(2) -0.0048(16) -0.0084(15) 0.0002(12)
O4 0.0403(15) 0.0168(10) 0.0298(15) -0.0012(12) 0.0092(12) 0.0032(10)

loop_
_atom_type_symbol
_atom_type_description
_atom_type_scat_dispersion_real
_atom_type_scat_dispersion_imag
_atom_type_scat_source
C C 0.0033 0.0016 'International Tables Vol C Tables 4.2.6.8 and 6.1.1.4'
H H 0.0000 0.0000 'International Tables Vol C Tables 4.2.6.8 and 6.1.1.4'
N N 0.0061 0.0033 'International Tables Vol C Tables 4.2.6.8 and 6.1.1.4'
O O 0.0106 0.0060 'International Tables Vol C Tables 4.2.6.8 and 6.1.1.4'
S S 0.1246 0.1234 'International Tables Vol C Tables 4.2.6.8 and 6.1.1.4'
Ni Ni 0.3393 1.1124 'International Tables Vol C Tables 4.2.6.8 and 6.1.1.4'

loop_
_geom_angle_atom_site_label_1
_geom_angle_atom_site_label_2
_geom_angle_atom_site_label_3
_geom_angle
_geom_angle_site_symmetry_1
_geom_angle_site_symmetry_3
_geom_angle_publ_flag
S1 Ni1 S1 180.000(17) 3_764 . ?
S1 Ni1 S2 88.33(3) 3_764 . ?
S1 Ni1 S2 91.67(3) . . ?
S1 Ni1 S2 91.67(3) 3_764 3_764 ?
S1 Ni1 S2 88.33(3) . 3_764 ?
S2 Ni1 S2 180.0 . 3_764 ?
C2 S2 Ni1 106.05(12) . . ?
C1 S1 Ni1 106.22(10) . . ?
O1 C1 C2 118.3(3) . . ?
O1 C1 S1 123.5(2) . . ?
C2 C1 S1 118.1(2) . . ?
O2 C2 C1 117.7(3) . . ?
O2 C2 S2 125.0(2) . . ?
C1 C2 S2 117.3(3) . . ?
C7 N1 C3 120.7(3) . . ?
C4 C5 C6 117.3(3) . . ?
C4 C5 C8 120.3(3) . . ?
C6 C5 C8 122.4(3) . . ?
O3 C9 O4 123.3(3) . . ?
O3 C9 C8 125.0(3) . . ?
O4 C9 C8 111.7(2) . . ?
C9 C8 C5 115.9(2) . . ?
N1 C7 C6 121.1(3) . . ?
C3 C4 C5 120.8(3) . . ?
C7 C6 C5 119.8(3) . . ?
N1 C3 C4 120.3(3) . . ?

loop_
_geom_bond_atom_site_label_1
_geom_bond_atom_site_label_2
_geom_bond_distance
_geom_bond_site_symmetry_2
_geom_bond_publ_flag
Ni1 S1 2.1762(7) 3_764 ?
Ni1 S1 2.1762(7) . ?
Ni1 S2 2.1900(9) . ?
Ni1 S2 2.1900(9) 3_764 ?
S2 C2 1.712(3) . ?
S1 C1 1.710(4) . ?
O2 C2 1.235(4) . ?
C1 O1 1.240(4) . ?
C1 C2 1.538(4) . ?
O3 C9 1.209(3) . ?
N1 C7 1.339(4) . ?
N1 C3 1.361(4) . ?
C5 C4 1.400(4) . ?
C5 C6 1.407(4) . ?
C5 C8 1.513(5) . ?
C9 O4 1.328(4) . ?
C9 C8 1.511(4) . ?
C7 C6 1.375(5) . ?
C4 C3 1.361(5) . ?
